data_7024154
loop_
_publ_author_name
'Wooles, Ashley J.'
'Mills, David P.'
'Lewis, William'
'Blake, Alexander J.'
'Liddle, Stephen T.'

_publ_section_title
;
 Lanthanide tri-benzyl complexes: structural variations and useful
 precursors to phosphorus-stabilised lanthanide carbenes.
;
_journal_issue 2
_journal_name_full 'Dalton transactions (Cambridge, England : 2003)'
_journal_page_first 500
_journal_page_last 510
_journal_paper_doi 10.1039/b911717b
_journal_volume 39
_journal_year 2010
_chemical_formula_moiety 'C33 H45 O3 Sm'
_chemical_formula_sum 'C33 H45 O3 Sm'
_chemical_formula_weight 640.04
_chemical_name_systematic
;
?
;
_space_group_IT_number 14
_symmetry_cell_setting monoclinic
_symmetry_space_group_name_Hall '-P 2ybc'
_symmetry_space_group_name_H-M 'P 1 21/c 1'
_atom_sites_solution_hydrogens geom
_atom_sites_solution_primary direct
_atom_sites_solution_secondary difmap
_audit_creation_method 'enCIFer editing of SHELXL97 CIF output'
_cell_angle_alpha 90.00
_cell_angle_beta 100.381(2)
_cell_angle_gamma 90.00
_cell_formula_units_Z 4
_cell_length_a 14.1881(7)
_cell_length_b 11.2673(6)
_cell_length_c 18.8608(9)
_cell_measurement_reflns_used 3945
_cell_measurement_temperature 150(2)
_cell_measurement_theta_max 24.48
_cell_measurement_theta_min 2.32
_cell_volume 2965.8(3)
_computing_cell_refinement 'Bruker SAINT version 6.36a (Bruker, 2000)'
_computing_data_collection 'Bruker SMART version 5.625 (Bruker, 2001)'
_computing_data_reduction 'Bruker SAINT; Bruker SHELXTL (Bruker, 2001)'
_computing_molecular_graphics 'Bruker SHELXTL'
_computing_publication_material 'enCIFer(Allen et al.,2004);PLATON(Spek,2003)'
_computing_structure_refinement 'SHELXL-97 (Sheldrick, 1997)'
_computing_structure_solution 'Bruker SHELXTL'
_diffrn_ambient_temperature 150(2)
_diffrn_measurement_device_type 'Bruker SMART 1000 CCD diffractometer'
_diffrn_measurement_method '\w rotation with narrow frames'
_diffrn_radiation_monochromator graphite
_diffrn_radiation_source 'normal-focus sealed tube'
_diffrn_radiation_type MoK\a
_diffrn_radiation_wavelength 0.71073
_diffrn_reflns_av_R_equivalents 0.0483
_diffrn_reflns_av_sigmaI/netI 0.0666
_diffrn_reflns_limit_h_max 14
_diffrn_reflns_limit_h_min -18
_diffrn_reflns_limit_k_max 14
_diffrn_reflns_limit_k_min -11
_diffrn_reflns_limit_l_max 24
_diffrn_reflns_limit_l_min -21
_diffrn_reflns_number 18412
_diffrn_reflns_theta_max 27.52
_diffrn_reflns_theta_min 2.11
_diffrn_standards_decay_% 0
_diffrn_standards_number 0
_exptl_absorpt_coefficient_mu 2.010
_exptl_absorpt_correction_T_max 0.85
_exptl_absorpt_correction_T_min 0.64
_exptl_absorpt_correction_type multi-scan
_exptl_absorpt_process_details '(SADABS; Bruker, 2001)'
_exptl_crystal_colour Red
_exptl_crystal_density_diffrn 1.433
_exptl_crystal_density_method 'not measured'
_exptl_crystal_description Block
_exptl_crystal_F_000 1316
_exptl_crystal_size_max 0.24
_exptl_crystal_size_mid 0.10
_exptl_crystal_size_min 0.08
_refine_ls_extinction_method none
_refine_ls_goodness_of_fit_ref 1.039
_refine_ls_hydrogen_treatment constr
_refine_ls_matrix_type full
_refine_ls_number_parameters 334
_refine_ls_number_reflns 6770
_refine_ls_number_restraints 0
_refine_ls_restrained_S_all 1.039
_refine_ls_R_factor_all 0.0726
_refine_ls_R_factor_gt 0.0345
_refine_ls_shift/su_max 0.001
_refine_ls_shift/su_mean 0.000
_refine_ls_structure_factor_coef Fsqd
_refine_ls_weighting_details 'calc w=1/[\s^2^(Fo^2^)+(0.0218P)^2^+1.8105P] where P=(Fo^2^+2Fc^2^)/3'
_refine_ls_weighting_scheme calc
_refine_ls_wR_factor_gt 0.0619
_refine_ls_wR_factor_ref 0.0750
_reflns_number_gt 4741
_reflns_number_total 6770
_reflns_threshold_expression I>2\s(I)
_cod_data_source_file b911717b.txt
_cod_data_source_block 5
_cod_depositor_comments
;
The following automatic conversions were performed:

'_symmetry_cell_setting' value 'Monoclinic' changed to 'monoclinic'
according to /home/saulius/struct/CIF-dictionaries/cif_core.dic
dictionary named 'cif_core.dic' version 2.4.2 from 2011-04-26.

Automatic conversion script
Id: cif_fix_values 1891 2012-01-12 08:04:46Z andrius 
;
_cod_original_sg_symbol_H-M 'P2(1)/c '
_cod_database_code 7024154

loop_
_symmetry_equiv_pos_as_xyz
'x, y, z'
'-x, y+1/2, -z+1/2'
'-x, -y, -z'
'x, -y-1/2, z-1/2'

loop_
_atom_site_label
_atom_site_type_symbol
_atom_site_fract_x
_atom_site_fract_y
_atom_site_fract_z
_atom_site_U_iso_or_equiv
_atom_site_adp_type
_atom_site_occupancy
_atom_site_symmetry_multiplicity
_atom_site_calc_flag
_atom_site_refinement_flags
Sm1 Sm 0.239269(13) 0.682244(18) 0.245155(11) 0.02144(6) Uani 1 1 d .
C1 C 0.1889(3) 0.8461(4) 0.3228(2) 0.0284(10) Uani 1 1 d .
H1A H 0.2441 0.8789 0.3568 0.034 Uiso 1 1 calc R
H1B H 0.1549 0.9110 0.2933 0.034 Uiso 1 1 calc R
C2 C 0.1247(3) 0.7783(4) 0.3599(2) 0.0254(9) Uani 1 1 d .
C3 C 0.0249(3) 0.7817(4) 0.3398(2) 0.0289(10) Uani 1 1 d .
H3A H -0.0025 0.8354 0.3030 0.035 Uiso 1 1 calc R
C4 C -0.0352(3) 0.7114(4) 0.3706(2) 0.0398(12) Uani 1 1 d .
H4A H -0.1025 0.7168 0.3548 0.048 Uiso 1 1 calc R
C5 C 0.0016(3) 0.6321(4) 0.4249(2) 0.0395(12) Uani 1 1 d .
H5A H -0.0399 0.5829 0.4463 0.047 Uiso 1 1 calc R
C6 C 0.0989(3) 0.6260(4) 0.4470(2) 0.0392(12) Uani 1 1 d .
H6A H 0.1253 0.5724 0.4842 0.047 Uiso 1 1 calc R
C7 C 0.1587(3) 0.6973(4) 0.4155(2) 0.0326(10) Uani 1 1 d .
H7A H 0.2259 0.6915 0.4320 0.039 Uiso 1 1 calc R
C8 C 0.1811(3) 0.4829(4) 0.2793(2) 0.0287(10) Uani 1 1 d .
H8A H 0.1344 0.4957 0.3117 0.034 Uiso 1 1 calc R
H8B H 0.1465 0.4440 0.2351 0.034 Uiso 1 1 calc R
C9 C 0.2555(3) 0.4015(4) 0.3149(2) 0.0260(9) Uani 1 1 d .
C10 C 0.2900(3) 0.4042(4) 0.3901(2) 0.0264(9) Uani 1 1 d .
H10A H 0.2638 0.4600 0.4189 0.032 Uiso 1 1 calc R
C11 C 0.3612(3) 0.3272(4) 0.4225(2) 0.0354(10) Uani 1 1 d .
H11A H 0.3824 0.3301 0.4732 0.042 Uiso 1 1 calc R
C12 C 0.4015(3) 0.2464(4) 0.3817(3) 0.0394(12) Uani 1 1 d .
H12A H 0.4504 0.1938 0.4039 0.047 Uiso 1 1 calc R
C13 C 0.3696(3) 0.2435(4) 0.3083(3) 0.0355(11) Uani 1 1 d .
H13A H 0.3974 0.1888 0.2798 0.043 Uiso 1 1 calc R
C14 C 0.2987(3) 0.3177(4) 0.2758(2) 0.0306(9) Uani 1 1 d .
H14A H 0.2779 0.3126 0.2251 0.037 Uiso 1 1 calc R
C15 C 0.4144(3) 0.6253(4) 0.2576(2) 0.0305(10) Uani 1 1 d .
H15A H 0.4283 0.5416 0.2716 0.037 Uiso 1 1 calc R
H15B H 0.4440 0.6480 0.2159 0.037 Uiso 1 1 calc R
C16 C 0.4319(2) 0.7077(4) 0.3167(2) 0.0251(10) Uani 1 1 d .
C17 C 0.4485(3) 0.8303(4) 0.3059(2) 0.0298(10) Uani 1 1 d .
H17A H 0.4579 0.8564 0.2597 0.036 Uiso 1 1 calc R
C18 C 0.4514(3) 0.9118(4) 0.3601(2) 0.0344(11) Uani 1 1 d .
H18A H 0.4619 0.9931 0.3506 0.041 Uiso 1 1 calc R
C19 C 0.4392(3) 0.8785(5) 0.4285(2) 0.0384(12) Uani 1 1 d .
H19A H 0.4409 0.9358 0.4656 0.046 Uiso 1 1 calc R
C20 C 0.4246(3) 0.7604(5) 0.4415(2) 0.0382(12) Uani 1 1 d .
H20A H 0.4174 0.7360 0.4884 0.046 Uiso 1 1 calc R
C21 C 0.4202(3) 0.6762(4) 0.3873(2) 0.0329(10) Uani 1 1 d .
H21A H 0.4090 0.5955 0.3978 0.040 Uiso 1 1 calc R
O1 O 0.23483(18) 0.5862(3) 0.12157(14) 0.0288(7) Uani 1 1 d .
C22 C 0.1562(3) 0.5807(5) 0.0608(2) 0.0455(13) Uani 1 1 d .
H22A H 0.1406 0.6612 0.0412 0.055 Uiso 1 1 calc R
H22B H 0.0985 0.5472 0.0761 0.055 Uiso 1 1 calc R
C23 C 0.1863(4) 0.5050(5) 0.0061(3) 0.0624(17) Uani 1 1 d .
H23A H 0.2149 0.5529 -0.0287 0.075 Uiso 1 1 calc R
H23B H 0.1314 0.4596 -0.0205 0.075 Uiso 1 1 calc R
C24 C 0.2598(4) 0.4230(5) 0.0481(3) 0.0507(14) Uani 1 1 d .
H24A H 0.2292 0.3550 0.0683 0.061 Uiso 1 1 calc R
H24B H 0.3052 0.3931 0.0182 0.061 Uiso 1 1 calc R
C25 C 0.3082(3) 0.5051(4) 0.1066(2) 0.0389(12) Uani 1 1 d .
H25A H 0.3355 0.4596 0.1504 0.047 Uiso 1 1 calc R
H25B H 0.3606 0.5494 0.0901 0.047 Uiso 1 1 calc R
O2 O 0.07067(17) 0.7024(3) 0.18022(14) 0.0274(7) Uani 1 1 d .
C26 C 0.0340(3) 0.8076(4) 0.1403(2) 0.0313(10) Uani 1 1 d .
H26A H 0.0757 0.8301 0.1056 0.038 Uiso 1 1 calc R
H26B H 0.0309 0.8751 0.1734 0.038 Uiso 1 1 calc R
C27 C -0.0649(3) 0.7753(4) 0.1011(2) 0.0304(10) Uani 1 1 d .
H27A H -0.0625 0.7349 0.0548 0.036 Uiso 1 1 calc R
H27B H -0.1067 0.8459 0.0920 0.036 Uiso 1 1 calc R
C28 C -0.0981(3) 0.6915(4) 0.1548(2) 0.0303(10) Uani 1 1 d .

loop_
_atom_type_symbol
_atom_type_description
_atom_type_scat_dispersion_real
_atom_type_scat_dispersion_imag
_atom_type_scat_source
C C 0.0033 0.0016 'International Tables Vol C Tables 4.2.6.8 and 6.1.1.4'
H H 0.0000 0.0000 'International Tables Vol C Tables 4.2.6.8 and 6.1.1.4'
O O 0.0106 0.0060 'International Tables Vol C Tables 4.2.6.8 and 6.1.1.4'
Sm Sm -0.1638 3.4418 'International Tables Vol C Tables 4.2.6.8 and 6.1.1.4'
